data_7054287
loop_
_publ_author_name
'Rojas-Montoya, Iv\'an D.'
'Santana-Silva, Alicia'
'Garc\'ia-Montalvo, Ver\'onica'
'Mu\~noz-Hern\'andez, Miguel-\'Angel'
'Rivera, Margarita'

_publ_section_title
;
 N-(Chalcogen)phosphorylated (chalcogen)ureas of zinc and cadmium(ii):
 SSPs for group 12--16 thin films
;
_journal_issue 10
_journal_name_full 'New J. Chem.'
_journal_page_first 4702
_journal_paper_doi 10.1039/C4NJ00482E
_journal_volume 38
_journal_year 2014
_chemical_formula_moiety 'C22 H44 N4 O2 P2 S2 Zn'
_chemical_formula_sum 'C22 H44 N4 O2 P2 S2 Zn'
_chemical_formula_weight 588.04
_chemical_name_systematic
; 
 ? 
;
_space_group_IT_number 2
_symmetry_cell_setting triclinic
_symmetry_space_group_name_Hall '-P 1'
_symmetry_space_group_name_H-M 'P -1'
_atom_sites_solution_hydrogens geom
_atom_sites_solution_primary direct
_atom_sites_solution_secondary difmap
_audit_creation_method SHELXL-97
_cell_angle_alpha 79.689(3)
_cell_angle_beta 86.905(3)
_cell_angle_gamma 64.540(3)
_cell_formula_units_Z 2
_cell_length_a 10.3217(19)
_cell_length_b 11.081(2)
_cell_length_c 13.944(3)
_cell_measurement_reflns_used 276
_cell_measurement_temperature 100(2)
_cell_measurement_theta_max 25.24
_cell_measurement_theta_min 2.26
_cell_volume 1416.2(5)
_computing_cell_refinement 'Bruker SMART'
_computing_data_collection 'Bruker SMART'
_computing_data_reduction 'Bruker SHELXTL'
_computing_molecular_graphics 'Bruker SHELXTL'
_computing_publication_material 'Ortep-3 for Windows 2.02'
_computing_structure_refinement 'SHELXL-97 (Sheldrick, 1997)'
_computing_structure_solution 'SHELXS-97 (Sheldrick, 1990)'
_diffrn_ambient_temperature 100(2)
_diffrn_measured_fraction_theta_full 0.943
_diffrn_measured_fraction_theta_max 0.943
_diffrn_measurement_device_type 'CCD area detector'
_diffrn_measurement_method 'phi and omega scans'
_diffrn_radiation_monochromator graphite
_diffrn_radiation_source 'fine-focus sealed tube'
_diffrn_radiation_type MoK\a
_diffrn_radiation_wavelength 0.71073
_diffrn_reflns_av_R_equivalents 0.0381
_diffrn_reflns_av_unetI/netI 0.0444
_diffrn_reflns_limit_h_max 12
_diffrn_reflns_limit_h_min -12
_diffrn_reflns_limit_k_max 13
_diffrn_reflns_limit_k_min -13
_diffrn_reflns_limit_l_max 16
_diffrn_reflns_limit_l_min -16
_diffrn_reflns_number 16515
_diffrn_reflns_theta_full 25.00
_diffrn_reflns_theta_max 25.00
_diffrn_reflns_theta_min 2.28
_exptl_absorpt_coefficient_mu 1.153
_exptl_absorpt_correction_T_max 0.8370
_exptl_absorpt_correction_T_min 0.7091
_exptl_absorpt_correction_type multi-scan
_exptl_absorpt_process_details
;
SADABS: Area-Detector Absorption Correction; 
Siemens Industrial Automation, Inc.:Madison, WI, 1996
;
_exptl_crystal_colour colorless
_exptl_crystal_density_diffrn 1.379
_exptl_crystal_density_method 'not measured'
_exptl_crystal_description rectangular
_exptl_crystal_F_000 624
_exptl_crystal_size_max 0.32
_exptl_crystal_size_mid 0.23
_exptl_crystal_size_min 0.16
_refine_diff_density_max 0.501
_refine_diff_density_min -0.443
_refine_diff_density_rms 0.068
_refine_ls_extinction_method none
_refine_ls_goodness_of_fit_ref 1.076
_refine_ls_hydrogen_treatment constr
_refine_ls_matrix_type full
_refine_ls_number_parameters 306
_refine_ls_number_reflns 4707
_refine_ls_number_restraints 0
_refine_ls_restrained_S_all 1.076
_refine_ls_R_factor_all 0.0441
_refine_ls_R_factor_gt 0.0413
_refine_ls_shift/su_max 0.001
_refine_ls_shift/su_mean 0.000
_refine_ls_structure_factor_coef Fsqd
_refine_ls_weighting_details 'calc w=1/[\s^2^(Fo^2^)+(0.0500P)^2^+1.6000P] where P=(Fo^2^+2Fc^2^)/3'
_refine_ls_weighting_scheme calc
_refine_ls_wR_factor_gt 0.1076
_refine_ls_wR_factor_ref 0.1092
_reflns_number_gt 4463
_reflns_number_total 4707
_reflns_threshold_expression >2sigma(I)
_cod_data_source_file c4nj00482e2.cif
_cod_data_source_block Compound_8
_cod_depositor_comments
;
The following automatic conversions were performed:

'_symmetry_cell_setting' value 'Triclinic' changed to 'triclinic'
according to
/usr/data/users/saulius/crontab/automatic-downloads/rss-feeds/RSC/lib/dictionaries/cif_core.dic
dictionary named 'cif_core.dic' version 2.4.2 from 2011-04-26.

Automatic conversion script
Id: cif_fix_values 2281 2013-09-26 08:29:07Z andrius 

 Adding full bibliography for 7054285--7054289.cif.
;
_cod_original_cell_volume 1416.3(5)
_cod_original_sg_symbol_H-M P-1
_cod_database_code 7054287

loop_
_symmetry_equiv_pos_as_xyz
'x, y, z'
'-x, -y, -z'

loop_
_atom_site_label
_atom_site_type_symbol
_atom_site_fract_x
_atom_site_fract_y
_atom_site_fract_z
_atom_site_U_iso_or_equiv
_atom_site_adp_type
_atom_site_occupancy
_atom_site_symmetry_multiplicity
_atom_site_calc_flag
_atom_site_refinement_flags
Zn1 Zn 0.75892(3) 0.24479(3) 0.23824(2) 0.01522(13) Uani 1 1 d .
P1 P 0.53855(8) 0.18521(7) 0.11837(5) 0.01301(18) Uani 1 1 d .
P2 P 0.97273(8) 0.31844(8) 0.35309(5) 0.01369(18) Uani 1 1 d .
S1 S 0.54045(8) 0.35304(7) 0.15574(5) 0.01774(18) Uani 1 1 d .
S2 S 0.91504(8) 0.34724(8) 0.21091(5) 0.01832(18) Uani 1 1 d .
N1 N 0.6866(2) 0.0687(2) 0.08958(17) 0.0157(5) Uani 1 1 d .
N2 N 0.9206(2) -0.0865(3) 0.10376(18) 0.0187(5) Uani 1 1 d .
N3 N 0.8520(2) 0.3363(3) 0.43403(17) 0.0157(5) Uani 1 1 d .
N4 N 0.6705(2) 0.3080(3) 0.51955(17) 0.0164(5) Uani 1 1 d .
O2 O 0.7244(2) 0.2286(2) 0.37907(14) 0.0181(4) Uani 1 1 d .
O1 O 0.8481(2) 0.0632(2) 0.20542(15) 0.0204(5) Uani 1 1 d .
C1 C 0.8142(3) 0.0201(3) 0.1352(2) 0.0161(6) Uani 1 1 d .
C2 C 0.9000(3) -0.1583(3) 0.0322(2) 0.0208(7) Uani 1 1 d .
H2A H 0.9039 -0.1130 -0.0351 0.025 Uiso 1 1 calc R
H2B H 0.8070 -0.1645 0.0406 0.025 Uiso 1 1 calc R
C3 C 1.0252(3) -0.2977(3) 0.0547(2) 0.0218(7) Uani 1 1 d .
H3A H 1.0016 -0.3580 0.1069 0.026 Uiso 1 1 calc R
H3B H 1.0531 -0.3409 -0.0040 0.026 Uiso 1 1 calc R
C4 C 1.1430(3) -0.2665(3) 0.0882(2) 0.0222(7) Uani 1 1 d .
H4A H 1.1892 -0.2340 0.0319 0.027 Uiso 1 1 calc R
H4B H 1.2171 -0.3476 0.1283 0.027 Uiso 1 1 calc R
C5 C 1.0643(3) -0.1551(3) 0.1487(2) 0.0197(6) Uani 1 1 d .
H5A H 1.0615 -0.1941 0.2180 0.024 Uiso 1 1 calc R
H5B H 1.1102 -0.0923 0.1443 0.024 Uiso 1 1 calc R
C6 C 0.4221(3) 0.2427(3) 0.0098(2) 0.0156(6) Uani 1 1 d .
H6 H 0.4112 0.1629 -0.0057 0.019 Uiso 1 1 calc R
C7 C 0.4904(3) 0.2962(3) -0.0771(2) 0.0216(7) Uani 1 1 d .
H7A H 0.4273 0.3255 -0.1349 0.032 Uiso 1 1 calc R
H7B H 0.5834 0.2242 -0.0893 0.032 Uiso 1 1 calc R
H7C H 0.5043 0.3734 -0.0629 0.032 Uiso 1 1 calc R
C8 C 0.2724(3) 0.3506(3) 0.0271(2) 0.0209(7) Uani 1 1 d .
H8A H 0.2812 0.4261 0.0490 0.031 Uiso 1 1 calc R
H8B H 0.2251 0.3105 0.0771 0.031 Uiso 1 1 calc R
H8C H 0.2151 0.3842 -0.0338 0.031 Uiso 1 1 calc R
C9 C 0.4517(3) 0.1117(3) 0.2140(2) 0.0169(6) Uani 1 1 d .
H9 H 0.3555 0.1851 0.2243 0.020 Uiso 1 1 calc R
C10 C 0.4268(4) -0.0018(3) 0.1837(2) 0.0245(7) Uani 1 1 d .
H10A H 0.5191 -0.0739 0.1703 0.037 Uiso 1 1 calc R
H10B H 0.3649 0.0338 0.1249 0.037 Uiso 1 1 calc R
H10C H 0.3804 -0.0386 0.2365 0.037 Uiso 1 1 calc R
C11 C 0.5364(4) 0.0633(4) 0.3107(2) 0.0249(7) Uani 1 1 d .
H11A H 0.4831 0.0319 0.3616 0.037 Uiso 1 1 calc R
H11B H 0.5503 0.1385 0.3289 0.037 Uiso 1 1 calc R
H11C H 0.6301 -0.0114 0.3038 0.037 Uiso 1 1 calc R
C12 C 0.7522(3) 0.2891(3) 0.4396(2) 0.0143(6) Uani 1 1 d .
C13 C 0.5520(3) 0.2683(3) 0.5380(2) 0.0186(6) Uani 1 1 d .
H13A H 0.5878 0.1684 0.5541 0.022 Uiso 1 1 calc R
H13B H 0.4848 0.3031 0.4810 0.022 Uiso 1 1 calc R
C14 C 0.4804(3) 0.3352(3) 0.6253(2) 0.0216(7) Uani 1 1 d .
H14A H 0.4057 0.4284 0.6037 0.026 Uiso 1 1 calc R
H14B H 0.4359 0.2817 0.6668 0.026 Uiso 1 1 calc R
C15 C 0.6035(3) 0.3374(3) 0.6801(2) 0.0221(7) Uani 1 1 d .
H15A H 0.6579 0.2489 0.7225 0.026 Uiso 1 1 calc R
H15B H 0.5673 0.4096 0.7206 0.026 Uiso 1 1 calc R
C16 C 0.6963(3) 0.3662(3) 0.5986(2) 0.0188(6) Uani 1 1 d .
H16A H 0.6665 0.4650 0.5788 0.023 Uiso 1 1 calc R
H16B H 0.7990 0.3219 0.6190 0.023 Uiso 1 1 calc R
C17 C 1.0351(3) 0.4461(3) 0.3637(2) 0.0173(6) Uani 1 1 d .
H17 H 1.0666 0.4310 0.4331 0.021 Uiso 1 1 calc R
C18 C 0.9123(3) 0.5886(3) 0.3412(2) 0.0241(7) Uani 1 1 d .
H18A H 0.9457 0.6554 0.3526 0.036 Uiso 1 1 calc R
H18B H 0.8319 0.5938 0.3836 0.036 Uiso 1 1 calc R
H18C H 0.8808 0.6077 0.2729 0.036 Uiso 1 1 calc R
C19 C 1.1652(3) 0.4326(3) 0.3000(2) 0.0207(7) Uani 1 1 d .
H19A H 1.1440 0.4283 0.2334 0.031 Uiso 1 1 calc R
H19B H 1.2488 0.3495 0.3267 0.031 Uiso 1 1 calc R
H19C H 1.1857 0.5113 0.2994 0.031 Uiso 1 1 calc R
C20 C 1.1257(3) 0.1533(3) 0.3851(2) 0.0181(6) Uani 1 1 d .
H20 H 1.2044 0.1505 0.3392 0.022 Uiso 1 1 calc R
C21 C 1.0850(3) 0.0399(3) 0.3724(2) 0.0229(7) Uani 1 1 d .
H21A H 1.1669 -0.0482 0.3916 0.034 Uiso 1 1 calc R
H21B H 1.0583 0.0506 0.3040 0.034 Uiso 1 1 calc R
H21C H 1.0035 0.0444 0.4135 0.034 Uiso 1 1 calc R
C22 C 1.1820(4) 0.1337(3) 0.4893(2) 0.0266(7) Uani 1 1 d .
H22A H 1.1037 0.1456 0.5350 0.040 Uiso 1 1 calc R
H22B H 1.2189 0.2009 0.4927 0.040 Uiso 1 1 calc R
H22C H 1.2593 0.0422 0.5066 0.040 Uiso 1 1 calc R

loop_
_atom_site_aniso_label
_atom_site_aniso_U_11
_atom_site_aniso_U_22
_atom_site_aniso_U_33
_atom_site_aniso_U_23
_atom_site_aniso_U_13
_atom_site_aniso_U_12
Zn1 0.0164(2) 0.0172(2) 0.01351(19) -0.00492(14) -0.00098(14) -0.00754(16)
P1 0.0122(4) 0.0125(4) 0.0134(4) -0.0035(3) -0.0003(3) -0.0039(3)
P2 0.0132(4) 0.0170(4) 0.0117(4) -0.0048(3) 0.0009(3) -0.0065(3)
S1 0.0177(4) 0.0141(4) 0.0209(4) -0.0048(3) -0.0039(3) -0.0052(3)
S2 0.0221(4) 0.0247(4) 0.0120(3) -0.0030(3) -0.0008(3) -0.0135(3)
N1 0.0121(12) 0.0168(13) 0.0166(12) -0.0065(10) -0.0008(10) -0.0032(10)
N2 0.0108(12) 0.0189(14) 0.0240(13) -0.0097(11) -0.0061(10) -0.0011(10)
N3 0.0147(12) 0.0193(14) 0.0128(12) -0.0049(10) 0.0012(10) -0.0062(10)
N4 0.0149(12) 0.0208(14) 0.0167(12) -0.0064(10) 0.0033(10) -0.0099(11)
O2 0.0204(11) 0.0220(12) 0.0161(10) -0.0081(9) 0.0025(8) -0.0115(9)
O1 0.0180(10) 0.0172(12) 0.0235(11) -0.0070(9) -0.0072(9) -0.0029(9)
C1 0.0157(14) 0.0160(16) 0.0163(14) -0.0034(11) -0.0012(11) -0.0062(12)
C2 0.0181(15) 0.0197(17) 0.0224(16) -0.0110(13) -0.0043(12) -0.0026(13)
C3 0.0186(15) 0.0201(17) 0.0208(16) -0.0075(13) -0.0021(12) -0.0011(13)
C4 0.0131(14) 0.0214(17) 0.0253(16) -0.0034(13) 0.0012(12) -0.0014(13)
C5 0.0129(14) 0.0180(16) 0.0265(16) -0.0039(13) -0.0058(12) -0.0042(13)
C6 0.0161(14) 0.0162(16) 0.0152(14) -0.0043(11) -0.0030(11) -0.0067(13)
C7 0.0237(16) 0.0248(18) 0.0171(15) -0.0010(12) -0.0035(12) -0.0116(14)
C8 0.0150(15) 0.0192(17) 0.0228(16) -0.0078(13) -0.0041(12) 0.0002(13)
C9 0.0141(14) 0.0200(16) 0.0147(14) -0.0011(12) 0.0009(11) -0.0064(13)
C10 0.0322(18) 0.0273(19) 0.0210(16) -0.0027(13) 0.0014(13) -0.0200(15)
C11 0.0327(18) 0.0322(19) 0.0149(15) -0.0007(13) -0.0018(13) -0.0197(16)
C12 0.0135(13) 0.0114(15) 0.0127(13) 0.0017(11) -0.0017(11) -0.0014(12)
C13 0.0153(14) 0.0208(17) 0.0213(15) -0.0035(12) 0.0015(12) -0.0093(13)
C14 0.0130(14) 0.0234(17) 0.0222(16) -0.0021(13) 0.0041(12) -0.0033(13)
C15 0.0251(16) 0.0255(18) 0.0159(15) -0.0070(13) 0.0043(13) -0.0103(14)
C16 0.0236(15) 0.0209(17) 0.0151(14) -0.0074(12) 0.0029(12) -0.0110(13)
C17 0.0183(15) 0.0194(16) 0.0178(15) -0.0076(12) 0.0008(12) -0.0099(13)
C18 0.0235(16) 0.0215(18) 0.0301(17) -0.0102(14) 0.0040(14) -0.0103(14)
C19 0.0186(15) 0.0247(18) 0.0251(16) -0.0103(13) 0.0066(13) -0.0134(14)
C20 0.0152(14) 0.0205(17) 0.0178(15) -0.0049(12) 0.0007(12) -0.0064(13)
C21 0.0199(15) 0.0175(17) 0.0286(17) -0.0051(13) -0.0030(13) -0.0046(13)
C22 0.0246(17) 0.0243(19) 0.0259(17) -0.0040(14) -0.0076(14) -0.0050(15)

loop_
_atom_type_symbol
_atom_type_description
_atom_type_scat_dispersion_real
_atom_type_scat_dispersion_imag
_atom_type_scat_source
C C 0.0033 0.0016 'International Tables Vol C Tables 4.2.6.8 and 6.1.1.4'
H H 0.0000 0.0000 'International Tables Vol C Tables 4.2.6.8 and 6.1.1.4'
N N 0.0061 0.0033 'International Tables Vol C Tables 4.2.6.8 and 6.1.1.4'
O O 0.0106 0.0060 'International Tables Vol C Tables 4.2.6.8 and 6.1.1.4'
P P 0.1023 0.0942 'International Tables Vol C Tables 4.2.6.8 and 6.1.1.4'
S S 0.1246 0.1234 'International Tables Vol C Tables 4.2.6.8 and 6.1.1.4'
Zn Zn 0.2839 1.4301 'International Tables Vol C Tables 4.2.6.8 and 6.1.1.4'

loop_
_geom_angle_atom_site_label_1
_geom_angle_atom_site_label_2
_geom_angle_atom_site_label_3
_geom_angle
O1 Zn1 O2 108.49(9)
O1 Zn1 S1 105.81(6)
O2 Zn1 S1 108.51(6)
O1 Zn1 S2 110.54(7)
O2 Zn1 S2 105.69(6)
S1 Zn1 S2 117.55(3)
N1 P1 C6 105.01(13)
N1 P1 C9 110.09(13)
C6 P1 C9 106.07(13)
N1 P1 S1 119.01(10)
C6 P1 S1 106.67(10)
C9 P1 S1 109.12(10)
N3 P2 C17 104.61(13)
N3 P2 C20 109.88(13)
C17 P2 C20 106.80(14)
N3 P2 S2 118.62(10)
C17 P2 S2 106.78(10)
C20 P2 S2 109.40(10)
P1 S1 Zn1 96.65(4)
P2 S2 Zn1 96.04(4)
C1 N1 P1 126.6(2)
C1 N2 C5 123.0(2)
C1 N2 C2 123.9(2)
C5 N2 C2 112.5(2)
C12 N3 P2 126.9(2)
C12 N4 C16 122.6(2)
C12 N4 C13 124.2(2)
C16 N4 C13 113.2(2)
C12 O2 Zn1 127.52(18)
C1 O1 Zn1 128.22(19)
O1 C1 N1 128.0(3)
O1 C1 N2 115.9(2)
N1 C1 N2 116.2(2)
N2 C2 C3 103.0(2)
N2 C2 H2A 111.2
C3 C2 H2A 111.2
N2 C2 H2B 111.2
C3 C2 H2B 111.2
H2A C2 H2B 109.1
C4 C3 C2 102.9(3)
C4 C3 H3A 111.2
C2 C3 H3A 111.2
C4 C3 H3B 111.2
C2 C3 H3B 111.2
H3A C3 H3B 109.1
C3 C4 C5 103.6(2)
C3 C4 H4A 111.0
C5 C4 H4A 111.0
C3 C4 H4B 111.0
C5 C4 H4B 111.0
H4A C4 H4B 109.0
N2 C5 C4 103.0(2)
N2 C5 H5A 111.2
C4 C5 H5A 111.2
N2 C5 H5B 111.2
C4 C5 H5B 111.2
H5A C5 H5B 109.1
C7 C6 C8 110.7(3)
C7 C6 P1 110.5(2)
C8 C6 P1 111.5(2)
C7 C6 H6 108.0
C8 C6 H6 108.0
P1 C6 H6 108.0
C6 C7 H7A 109.5
C6 C7 H7B 109.5
H7A C7 H7B 109.5
C6 C7 H7C 109.5
H7A C7 H7C 109.5
H7B C7 H7C 109.5
C6 C8 H8A 109.5
C6 C8 H8B 109.5
H8A C8 H8B 109.5
C6 C8 H8C 109.5
H8A C8 H8C 109.5
H8B C8 H8C 109.5
C10 C9 C11 111.1(3)
C10 C9 P1 111.7(2)
C11 C9 P1 111.5(2)
C10 C9 H9 107.4
C11 C9 H9 107.4
P1 C9 H9 107.4
C9 C10 H10A 109.5
C9 C10 H10B 109.5
H10A C10 H10B 109.5
C9 C10 H10C 109.5
H10A C10 H10C 109.5
H10B C10 H10C 109.5
C9 C11 H11A 109.5
C9 C11 H11B 109.5
H11A C11 H11B 109.5
C9 C11 H11C 109.5
H11A C11 H11C 109.5
H11B C11 H11C 109.5
O2 C12 N3 128.3(2)
O2 C12 N4 116.3(2)
N3 C12 N4 115.4(2)
N4 C13 C14 102.6(2)
N4 C13 H13A 111.2
C14 C13 H13A 111.2
N4 C13 H13B 111.2
C14 C13 H13B 111.2
H13A C13 H13B 109.2
C15 C14 C13 104.0(2)
C15 C14 H14A 110.9
C13 C14 H14A 110.9
C15 C14 H14B 110.9
C13 C14 H14B 110.9
H14A C14 H14B 109.0
C14 C15 C16 103.4(2)
C14 C15 H15A 111.1
C16 C15 H15A 111.1
C14 C15 H15B 111.1
C16 C15 H15B 111.1
H15A C15 H15B 109.0
N4 C16 C15 103.4(2)
N4 C16 H16A 111.1
C15 C16 H16A 111.1
N4 C16 H16B 111.1
C15 C16 H16B 111.1
H16A C16 H16B 109.1
C18 C17 C19 111.7(3)
C18 C17 P2 110.6(2)
C19 C17 P2 112.0(2)
C18 C17 H17 107.4
C19 C17 H17 107.4
P2 C17 H17 107.4
C17 C18 H18A 109.5
C17 C18 H18B 109.5
H18A C18 H18B 109.5
C17 C18 H18C 109.5
H18A C18 H18C 109.5
H18B C18 H18C 109.5
C17 C19 H19A 109.5
C17 C19 H19B 109.5
H19A C19 H19B 109.5
C17 C19 H19C 109.5
H19A C19 H19C 109.5
H19B C19 H19C 109.5
C21 C20 C22 111.6(3)
C21 C20 P2 110.3(2)
C22 C20 P2 110.9(2)
C21 C20 H20 108.0
C22 C20 H20 108.0
P2 C20 H20 108.0
C20 C21 H21A 109.5
C20 C21 H21B 109.5
H21A C21 H21B 109.5
C20 C21 H21C 109.5
H21A C21 H21C 109.5
H21B C21 H21C 109.5
C20 C22 H22A 109.5
C20 C22 H22B 109.5
H22A C22 H22B 109.5
C20 C22 H22C 109.5
H22A C22 H22C 109.5
H22B C22 H22C 109.5

loop_
_geom_bond_atom_site_label_1
_geom_bond_atom_site_label_2
_geom_bond_distance
Zn1 O1 1.949(2)
Zn1 O2 1.967(2)
Zn1 S1 2.3039(9)
Zn1 S2 2.3200(8)
P1 N1 1.608(2)
P1 C6 1.826(3)
P1 C9 1.832(3)
P1 S1 2.0274(11)
P2 N3 1.606(2)
P2 C17 1.818(3)
P2 C20 1.828(3)
P2 S2 2.0310(11)
N1 C1 1.337(4)
N2 C1 1.347(4)
N2 C5 1.459(4)
N2 C2 1.459(4)
N3 C12 1.335(4)
N4 C12 1.352(4)
N4 C16 1.461(4)
N4 C13 1.465(4)
O2 C12 1.280(3)
O1 C1 1.287(3)
C2 C3 1.520(4)
C2 H2A 0.9900
C2 H2B 0.9900
C3 C4 1.516(4)
C3 H3A 0.9900
C3 H3B 0.9900
C4 C5 1.526(4)
C4 H4A 0.9900
C4 H4B 0.9900
C5 H5A 0.9900
C5 H5B 0.9900
C6 C7 1.525(4)
C6 C8 1.533(4)
C6 H6 1.0000
C7 H7A 0.9800
C7 H7B 0.9800
C7 H7C 0.9800
C8 H8A 0.9800
C8 H8B 0.9800
C8 H8C 0.9800
C9 C10 1.519(4)
C9 C11 1.529(4)
C9 H9 1.0000
C10 H10A 0.9800
C10 H10B 0.9800
C10 H10C 0.9800
C11 H11A 0.9800
C11 H11B 0.9800
C11 H11C 0.9800
C13 C14 1.527(4)
C13 H13A 0.9900
C13 H13B 0.9900
C14 C15 1.529(4)
C14 H14A 0.9900
C14 H14B 0.9900
C15 C16 1.527(4)
C15 H15A 0.9900
C15 H15B 0.9900
C16 H16A 0.9900
C16 H16B 0.9900
C17 C18 1.530(4)
C17 C19 1.536(4)
C17 H17 1.0000
C18 H18A 0.9800
C18 H18B 0.9800
C18 H18C 0.9800
C19 H19A 0.9800
C19 H19B 0.9800
C19 H19C 0.9800
C20 C21 1.526(4)
C20 C22 1.538(4)
C20 H20 1.0000
C21 H21A 0.9800
C21 H21B 0.9800
C21 H21C 0.9800
C22 H22A 0.9800
C22 H22B 0.9800
C22 H22C 0.9800

loop_
_geom_torsion_atom_site_label_1
_geom_torsion_atom_site_label_2
_geom_torsion_atom_site_label_3
_geom_torsion_atom_site_label_4
_geom_torsion
N1 P1 S1 Zn1 -37.07(11)
C6 P1 S1 Zn1 -155.44(10)
C9 P1 S1 Zn1 90.37(10)
O1 Zn1 S1 P1 12.71(8)
O2 Zn1 S1 P1 -103.55(7)
S2 Zn1 S1 P1 136.70(4)
N3 P2 S2 Zn1 -38.91(11)
C17 P2 S2 Zn1 -156.60(10)
C20 P2 S2 Zn1 88.16(11)
O1 Zn1 S2 P2 -102.79(7)
O2 Zn1 S2 P2 14.40(7)
S1 Zn1 S2 P2 135.63(4)
C6 P1 N1 C1 162.3(2)
C9 P1 N1 C1 -83.9(3)
S1 P1 N1 C1 43.1(3)
C17 P2 N3 C12 163.0(2)
C20 P2 N3 C12 -82.7(3)
S2 P2 N3 C12 44.2(3)
O1 Zn1 O2 C12 133.7(2)
S1 Zn1 O2 C12 -111.8(2)
S2 Zn1 O2 C12 15.1(2)
O2 Zn1 O1 C1 132.3(2)
S1 Zn1 O1 C1 16.0(2)
S2 Zn1 O1 C1 -112.2(2)
Zn1 O1 C1 N1 -25.5(4)
Zn1 O1 C1 N2 154.2(2)
P1 N1 C1 O1 -6.4(5)
P1 N1 C1 N2 173.9(2)
C5 N2 C1 O1 3.1(4)
C2 N2 C1 O1 173.4(3)
C5 N2 C1 N1 -177.2(3)
C2 N2 C1 N1 -6.9(4)
C1 N2 C2 C3 -155.7(3)
C5 N2 C2 C3 15.5(3)
N2 C2 C3 C4 -33.2(3)
C2 C3 C4 C5 39.1(3)
C1 N2 C5 C4 179.9(3)
C2 N2 C5 C4 8.6(3)
C3 C4 C5 N2 -29.3(3)
N1 P1 C6 C7 -59.1(2)
C9 P1 C6 C7 -175.6(2)
S1 P1 C6 C7 68.1(2)
N1 P1 C6 C8 177.3(2)
C9 P1 C6 C8 60.7(2)
S1 P1 C6 C8 -55.5(2)
N1 P1 C9 C10 -56.1(2)
C6 P1 C9 C10 57.0(2)
S1 P1 C9 C10 171.53(19)
N1 P1 C9 C11 68.8(2)
C6 P1 C9 C11 -178.1(2)
S1 P1 C9 C11 -63.6(2)
Zn1 O2 C12 N3 -26.3(4)
Zn1 O2 C12 N4 153.7(2)
P2 N3 C12 O2 -5.4(5)
P2 N3 C12 N4 174.7(2)
C16 N4 C12 O2 175.3(3)
C13 N4 C12 O2 -2.2(4)
C16 N4 C12 N3 -4.7(4)
C13 N4 C12 N3 177.7(3)
C12 N4 C13 C14 -169.8(3)
C16 N4 C13 C14 12.5(3)
N4 C13 C14 C15 -30.2(3)
C13 C14 C15 C16 37.1(3)
C12 N4 C16 C15 -167.4(3)
C13 N4 C16 C15 10.4(3)
C14 C15 C16 N4 -28.9(3)
N3 P2 C17 C18 -61.8(2)
C20 P2 C17 C18 -178.2(2)
S2 P2 C17 C18 64.8(2)
N3 P2 C17 C19 172.9(2)
C20 P2 C17 C19 56.4(2)
S2 P2 C17 C19 -60.6(2)
N3 P2 C20 C21 70.4(2)
C17 P2 C20 C21 -176.7(2)
S2 P2 C20 C21 -61.5(2)
N3 P2 C20 C22 -53.7(2)
C17 P2 C20 C22 59.2(2)
S2 P2 C20 C22 174.39(18)
